data_2200503
loop_
_publ_author_name
'Chuan-De Wu'
'Can-Zhong Lu'
'Hong-Hui Zhuang'
'Jin-Shun Huang'

_publ_section_title
;
 Bis[4,4'-bipyridinium(2+)] hexacosaoxooctamolybdate
;
_journal_issue 8
_journal_name_full 'Acta Crystallographica Section E'
_journal_page_first m349
_journal_page_last m351
_journal_paper_doi 10.1107/S1600536801010546
_journal_volume 57
_journal_year 2001
_chemical_formula_iupac '(C10 H10 N2) [Mo8 O26]'
_chemical_formula_moiety '2C10 H10 N2 2+, Mo8 O26 4-'
_chemical_formula_sum 'C20 H20 Mo8 N4 O26'
_chemical_formula_weight 1499.92
_chemical_name_systematic
;
Di-4,4'-bipridine Hexacosaoxooctamolybdate
;
_space_group_IT_number 14
_symmetry_cell_setting monoclinic
_symmetry_space_group_name_Hall '-P 2yn'
_symmetry_space_group_name_H-M 'P 1 21/n 1'
_audit_creation_method SHELXL-97
_cell_angle_alpha 90.00
_cell_angle_beta 93.8400(10)
_cell_angle_gamma 90.00
_cell_formula_units_Z 2
_cell_length_a 10.7493(2)
_cell_length_b 15.22550(10)
_cell_length_c 10.7828(2)
_cell_measurement_reflns_used 5475
_cell_measurement_temperature 293(2)
_cell_measurement_theta_max 24.99
_cell_measurement_theta_min 2.32
_cell_volume 1760.79(5)
_computing_cell_refinement 'SMART and SAINT (Siemens, 1994)'
_computing_data_collection 'SMART (Siemens, 1996)'
_computing_data_reduction 'SMART and  SAINT'
_computing_molecular_graphics SHELXL97
_computing_publication_material SHELXL97
_computing_structure_refinement 'SHELXL97 (Sheldrick, 1997)'
_computing_structure_solution 'SHELXS97 (Sheldrick, 1997)'
_diffrn_ambient_temperature 293(2)
_diffrn_measured_fraction_theta_full .988
_diffrn_measured_fraction_theta_max .988
_diffrn_measurement_device_type 'SMART CCD'
_diffrn_measurement_method '\f and \w'
_diffrn_radiation_monochromator graphite
_diffrn_radiation_source 'fine-focus sealed tube'
_diffrn_radiation_type MoK\a
_diffrn_radiation_wavelength .71073
_diffrn_reflns_av_R_equivalents .0171
_diffrn_reflns_av_sigmaI/netI .0252
_diffrn_reflns_limit_h_max 12
_diffrn_reflns_limit_h_min -12
_diffrn_reflns_limit_k_max 14
_diffrn_reflns_limit_k_min -18
_diffrn_reflns_limit_l_max 12
_diffrn_reflns_limit_l_min -10
_diffrn_reflns_number 6344
_diffrn_reflns_theta_full 24.99
_diffrn_reflns_theta_max 24.99
_diffrn_reflns_theta_min 2.32
_diffrn_standards_decay_% none
_diffrn_standards_interval_count none
_diffrn_standards_interval_time none
_diffrn_standards_number none
_exptl_absorpt_coefficient_mu 2.858
_exptl_absorpt_correction_T_max .449
_exptl_absorpt_correction_T_min .329
_exptl_absorpt_correction_type empirical
_exptl_absorpt_process_details '(SADABS; Sheldrick, 1996)'
_exptl_crystal_colour colorless
_exptl_crystal_density_diffrn 2.829
_exptl_crystal_density_method 'not measured'
_exptl_crystal_description prism
_exptl_crystal_F_000 1424
_exptl_crystal_size_max .39
_exptl_crystal_size_mid .32
_exptl_crystal_size_min .28
_refine_diff_density_max .462
_refine_diff_density_min -.667
_refine_ls_extinction_coef .00224(12)
_refine_ls_extinction_method SHELXL97
_refine_ls_goodness_of_fit_ref 1.091
_refine_ls_hydrogen_treatment refall
_refine_ls_matrix_type full
_refine_ls_number_parameters 303
_refine_ls_number_reflns 3065
_refine_ls_number_restraints 0
_refine_ls_restrained_S_all 1.091
_refine_ls_R_factor_gt .0215
_refine_ls_shift/su_max <0.001
_refine_ls_shift/su_mean .000
_refine_ls_structure_factor_coef Fsqd
_refine_ls_weighting_details 'calc w = 1/[\s^2^(Fo^2^)+(0.0222P)^2^+2.4922P] where P = (Fo^2^+2Fc^2^)/3'
_refine_ls_weighting_scheme calc
_refine_ls_wR_factor_ref .0540
_reflns_number_gt 2781
_reflns_number_total 3065
_reflns_threshold_expression I>2\s(I)
_cod_data_source_file ob6052.cif
_cod_data_source_block I
_cod_depositor_comments
;
The following automatic conversions were performed:
'_symmetry_cell_setting' value 'Monoclinic' changed to 'monoclinic'
according to '/home/saulius/struct/CIF-dictionaries/cif_core.dic'
dictionary named 'cif_core.dic' version 2.4.1 from 2010-06-29.

Automatic conversion script
Id: cif_fix_enum 1527 2010-12-29 10:47:43Z saulius 

The following automatic conversions were performed:

'_symmetry_cell_setting' value 'Monoclinic' changed to 'monoclinic'
according to /home/saulius/struct/CIF-dictionaries/cif_core.dic
dictionary named 'cif_core.dic' version 2.4.1 from 2010-06-29.

Automatic conversion script
Id: cif_fix_values 1715 2011-07-08 13:25:40Z adriana 
;
_cod_original_sg_symbol_H-M 'P 21/n'
_cod_database_code 2200503
_cod_database_fobs_code 2200503

loop_
_symmetry_equiv_pos_as_xyz
'x, y, z'
'-x+1/2, y+1/2, -z+1/2'
'-x, -y, -z'
'x-1/2, -y-1/2, z-1/2'

loop_
_atom_site_label
_atom_site_fract_x
_atom_site_fract_y
_atom_site_fract_z
_atom_site_U_iso_or_equiv
_atom_site_adp_type
_atom_site_calc_flag
_atom_site_refinement_flags
_atom_site_occupancy
_atom_site_disorder_assembly
_atom_site_disorder_group
_atom_site_type_symbol
Mo1 .24215(3) .023975(19) .41069(3) .02040(10) Uani d . 1 . . Mo
Mo2 .49830(3) .04076(2) .24051(3) .02049(10) Uani d . 1 . . Mo
Mo3 .74812(3) .13054(2) .37742(3) .02391(10) Uani d . 1 . . Mo
Mo4 .48690(3) .111430(18) .55018(3) .01793(9) Uani d . 1 . . Mo
O1 .8145(3) .23319(18) .3771(3) .0371(7) Uani d . 1 . . O
O2 .6001(2) .18415(15) .5019(2) .0255(5) Uani d . 1 . . O
O3 .8360(3) .0692(2) .2848(3) .0398(7) Uani d . 1 . . O
O4 .8088(2) .08878(16) .5374(2) .0262(5) Uani d . 1 . . O
O5 .1696(2) .03081(18) .2654(2) .0312(6) Uani d . 1 . . O
O6 .6027(2) .14074(16) .2637(2) .0273(6) Uani d . 1 . . O
O7 .5918(2) -.02641(18) .1584(2) .0319(6) Uani d . 1 . . O
O8 .3938(2) -.01284(15) .5680(2) .0207(5) Uani d . 1 . . O
O9 .1606(2) .09296(18) .4989(2) .0314(6) Uani d . 1 . . O
O10 .5944(2) .05457(15) .6800(2) .0213(5) Uani d . 1 . . O
O11 .3892(2) .08031(18) .1323(2) .0318(6) Uani d . 1 . . O
O12 .3941(2) .17446(17) .6351(2) .0302(6) Uani d . 1 . . O
O13 .3878(2) .10446(14) .3918(2) .0190(5) Uani d . 1 . . O
N1 1.0597(3) .2744(2) .3644(3) .0311(7) Uani d . 1 . . N
H1A .975(4) .259(3) .363(4) .033(11) Uiso d . 1 . . H
N2 1.6812(3) .4010(2) .3882(3) .0346(8) Uani d . 1 . . N
H2A 1.759(5) .418(3) .390(4) .048(14) Uiso d . 1 . . H
C1 1.2236(4) .3560(3) .4613(4) .0373(10) Uani d . 1 . . C
H1 1.250(5) .395(3) .524(5) .055(15) Uiso d . 1 . . H
C2 1.1005(4) .3301(3) .4530(4) .0417(11) Uani d . 1 . . C
H2 1.045(5) .355(3) .503(5) .056(15) Uiso d . 1 . . H
C3 1.4368(3) .3526(2) .3800(3) .0229(7) Uani d . 1 . . C
C4 1.1335(4) .2423(3) .2821(4) .0323(9) Uani d . 1 . . C
H4 1.099(4) .205(3) .228(4) .034(12) Uiso d . 1 . . H
C5 1.2561(4) .2665(2) .2850(4) .0277(8) Uani d . 1 . . C
H5 1.302(4) .245(2) .231(4) .021(10) Uiso d . 1 . . H
C6 1.3038(3) .3250(2) .3758(3) .0240(7) Uani d . 1 . . C
C7 1.5028(4) .3510(3) .2738(4) .0331(9) Uani d . 1 . . C
H7 1.465(4) .335(3) .193(4) .034(11) Uiso d . 1 . . H
C8 1.6268(4) .3754(3) .2801(4) .0368(10) Uani d . 1 . . C
H8 1.689(5) .371(3) .213(6) .071(17) Uiso d . 1 . . H
C9 1.4982(4) .3808(2) .4910(4) .0271(8) Uani d . 1 . . C
H9 1.458(4) .382(2) .561(4) .022(10) Uiso d . 1 . . H
C10 1.6208(4) .4047(3) .4929(4) .0334(9) Uani d . 1 . . C
H10 1.668(4) .425(3) .568(4) .042(12) Uiso d . 1 . . H

loop_
_atom_site_aniso_label
_atom_site_aniso_U_11
_atom_site_aniso_U_22
_atom_site_aniso_U_33
_atom_site_aniso_U_12
_atom_site_aniso_U_13
_atom_site_aniso_U_23
Mo1 .01509(16) .02654(17) .01941(17) .00040(11) -.00014(12) .00269(12)
Mo2 .01621(16) .03073(17) .01461(16) .00070(12) .00170(12) .00145(12)
Mo3 .01748(17) .02918(17) .02513(18) -.00308(12) .00193(13) .00564(13)
Mo4 .01682(16) .01970(16) .01713(16) .00114(11) .00008(12) -.00167(11)
O1 .0270(14) .0361(15) .0480(18) -.0071(12) .0015(13) .0106(13)
O2 .0253(13) .0233(12) .0276(14) -.0016(10) .0009(11) .0001(10)
O3 .0290(15) .0546(18) .0363(17) .0054(13) .0064(13) .0013(14)
O4 .0205(13) .0298(13) .0277(14) -.0052(10) -.0033(10) .0039(11)
O5 .0245(14) .0435(15) .0250(14) -.0016(11) -.0033(11) .0057(11)
O6 .0249(14) .0333(13) .0236(14) -.0031(11) -.0001(11) .0078(11)
O7 .0232(14) .0474(16) .0257(14) .0048(12) .0052(11) -.0034(12)
O8 .0189(12) .0244(12) .0186(12) .0000(9) .0004(9) -.0003(10)
O9 .0262(14) .0389(14) .0296(15) .0042(12) .0044(11) -.0019(12)
O10 .0201(12) .0246(12) .0188(12) -.0012(10) -.0013(10) -.0013(10)
O11 .0238(14) .0478(16) .0234(14) .0035(12) .0000(11) .0056(12)
O12 .0271(14) .0346(14) .0289(14) .0049(11) .0005(11) -.0072(11)
O13 .0176(12) .0225(11) .0166(12) -.0001(9) -.0004(9) .0022(9)
N1 .0194(16) .0359(17) .038(2) -.0052(14) .0000(14) .0063(15)
N2 .0193(17) .0386(18) .046(2) -.0035(14) .0043(16) .0070(16)
C1 .025(2) .055(3) .032(2) -.0056(19) .0032(17) -.013(2)
C2 .026(2) .065(3) .035(2) -.001(2) .0081(19) -.011(2)
C3 .0202(18) .0254(17) .0227(18) .0026(14) -.0008(14) .0040(14)
C4 .032(2) .0276(19) .035(2) -.0012(17) -.0088(18) -.0027(18)
C5 .027(2) .0296(19) .027(2) .0059(16) .0009(16) -.0013(16)
C6 .0196(17) .0267(18) .0251(19) .0013(14) -.0024(14) .0036(15)
C7 .027(2) .046(2) .025(2) .0010(17) .0010(17) .0031(18)
C8 .029(2) .050(2) .033(2) .0014(18) .0106(18) .0080(19)
C9 .0248(19) .0319(19) .025(2) -.0008(15) .0022(16) .0008(16)
C10 .026(2) .036(2) .037(2) -.0034(17) -.0043(18) .0023(19)

loop_
_atom_type_symbol
_atom_type_description
_atom_type_scat_dispersion_real
_atom_type_scat_dispersion_imag
_atom_type_scat_source
C C .0033 .0016 'International Tables Vol C Tables 4.2.6.8 and 6.1.1.4'
H H .0000 .0000 'International Tables Vol C Tables 4.2.6.8 and 6.1.1.4'
N N .0061 .0033 'International Tables Vol C Tables 4.2.6.8 and 6.1.1.4'
O O .0106 .0060 'International Tables Vol C Tables 4.2.6.8 and 6.1.1.4'
Mo Mo -1.6832 .6857 'International Tables Vol C Tables 4.2.6.8 and 6.1.1.4'

loop_
_geom_angle_atom_site_label_1
_geom_angle_atom_site_label_2
_geom_angle_atom_site_label_3
_geom_angle_site_symmetry_1
_geom_angle_site_symmetry_3
_geom_angle
_geom_angle_publ_flag
O9 Mo1 O5 . . 104.80(10) yes
O9 Mo1 O4 . 3_656 103.00(10) yes
O5 Mo1 O4 . 3_656 101.70(10) yes
O9 Mo1 O13 . . 96.60(10) yes
O5 Mo1 O13 . . 100.40(10) yes
O4 Mo1 O13 3_656 . 145.50(10) no
O9 Mo1 O8 . . 95.90(10) yes
O5 Mo1 O8 . . 159.00(10) no
O4 Mo1 O8 3_656 . 76.70(10) yes
O13 Mo1 O8 . . 73.10(10) yes
O9 Mo1 O10 . 3_656 163.70(10) no
O5 Mo1 O10 . 3_656 87.60(10) yes
O4 Mo1 O10 3_656 3_656 84.40(10) yes
O13 Mo1 O10 . 3_656 70.40(10) yes
O8 Mo1 O10 . 3_656 71.40(10) yes
O11 Mo2 O7 . . 104.80(10) yes
O11 Mo2 O6 . . 100.40(10) yes
O7 Mo2 O6 . . 100.60(10) yes
O11 Mo2 O10 . 3_656 102.20(10) yes
O7 Mo2 O10 . 3_656 96.60(10) yes
O6 Mo2 O10 . 3_656 147.00(10) no
O11 Mo2 O13 . . 88.40(10) yes
O7 Mo2 O13 . . 164.70(10) no
O6 Mo2 O13 . . 84.10(10) yes
O10 Mo2 O13 3_656 . 72.80(10) yes
O11 Mo2 O8 . 3_656 160.90(10) no
O7 Mo2 O8 . 3_656 94.30(10) yes
O6 Mo2 O8 . 3_656 77.00(10) yes
O10 Mo2 O8 3_656 3_656 73.80(10) yes
O13 Mo2 O8 . 3_656 72.50(10) yes
O3 Mo3 O1 . . 104.60(10) yes
O3 Mo3 O4 . . 100.20(10) yes
O1 Mo3 O4 . . 100.80(10) yes
O3 Mo3 O6 . . 97.40(10) yes
O1 Mo3 O6 . . 104.20(10) yes
O4 Mo3 O6 . . 144.50(10) no
O3 Mo3 O2 . . 166.40(10) no
O1 Mo3 O2 . . 89.00(10) yes
O4 Mo3 O2 . . 78.40(10) yes
O6 Mo3 O2 . . 77.30(10) yes
O3 Mo3 O8 . 3_656 96.80(10) yes
O1 Mo3 O8 . 3_656 158.60(10) no
O4 Mo3 O8 . 3_656 73.80(10) yes
O6 Mo3 O8 . 3_656 73.80(10) yes
O2 Mo3 O8 . 3_656 69.70(10) yes
O12 Mo4 O2 . . 104.40(10) yes
O12 Mo4 O13 . . 101.30(10) yes
O2 Mo4 O13 . . 97.10(10) yes
O12 Mo4 O10 . . 101.80(10) yes
O2 Mo4 O10 . . 96.00(10) yes
O13 Mo4 O10 . . 149.60(10) no
O12 Mo4 O8 . . 98.90(10) yes
O2 Mo4 O8 . . 156.70(10) no
O13 Mo4 O8 . . 78.50(10) yes
O10 Mo4 O8 . . 78.70(10) yes
O12 Mo4 O8 . 3_656 175.40(10) no
O2 Mo4 O8 . 3_656 80.20(10) yes
O13 Mo4 O8 . 3_656 77.50(10) yes
O10 Mo4 O8 . 3_656 78.00(10) yes
O8 Mo4 O8 . 3_656 76.50(10) yes
Mo4 O2 Mo3 . . 118.10(10) yes
Mo1 O4 Mo3 3_656 . 118.60(10) yes
Mo2 O6 Mo3 . . 117.80(10) yes
Mo4 O8 Mo2 . 3_656 91.90(10) yes
Mo4 O8 Mo1 . . 91.70(10) yes
Mo2 O8 Mo1 3_656 . 164.50(10) no
Mo4 O8 Mo4 . 3_656 103.50(10) yes
Mo2 O8 Mo4 3_656 3_656 96.00(10) yes
Mo1 O8 Mo4 . 3_656 97.80(10) yes
Mo4 O8 Mo3 . 3_656 164.50(10) no
Mo2 O8 Mo3 3_656 3_656 86.30(10) yes
Mo1 O8 Mo3 . 3_656 86.30(10) yes
Mo4 O8 Mo3 3_656 3_656 91.90(10) yes
Mo4 O10 Mo2 . 3_656 110.00(10) yes
Mo4 O10 Mo1 . 3_656 110.10(10) yes
Mo2 O10 Mo1 3_656 3_656 102.40(10) yes
Mo4 O13 Mo1 . . 109.10(10) yes
Mo4 O13 Mo2 . . 111.50(10) yes
Mo1 O13 Mo2 . . 105.00(10) yes
C4 N1 C2 . . 122.2(4) no
C4 N1 H1A . . 121(3) no
C2 N1 H1A . . 116(3) no
C8 N2 C10 . . 122.8(4) no
C8 N2 H2A . . 118(3) no
C10 N2 H2A . . 119(3) no
C2 C1 C6 . . 119.8(4) no
C2 C1 H1 . . 118(3) no
C6 C1 H1 . . 122(3) no
N1 C2 C1 . . 119.9(4) no
N1 C2 H2 . . 119(3) no
C1 C2 H2 . . 120(3) no
C7 C3 C9 . . 118.3(3) no
C7 C3 C6 . . 120.9(3) no
C9 C3 C6 . . 120.8(3) no
N1 C4 C5 . . 120.4(4) no
N1 C4 H4 . . 116(3) no
C5 C4 H4 . . 124(3) no
C4 C5 C6 . . 119.7(4) no
C4 C5 H5 . . 119(3) no
C6 C5 H5 . . 122(3) no
C1 C6 C5 . . 117.9(3) no
C1 C6 C3 . . 121.5(3) no
C5 C6 C3 . . 120.6(3) no
C8 C7 C3 . . 120.0(4) no
C8 C7 H7 . . 117(3) no
C3 C7 H7 . . 123(3) no
N2 C8 C7 . . 119.3(4) no
N2 C8 H8 . . 112(3) no
C7 C8 H8 . . 128(3) no
C10 C9 C3 . . 119.7(4) no
C10 C9 H9 . . 120(3) no
C3 C9 H9 . . 120(3) no
N2 C10 C9 . . 119.9(4) no
N2 C10 H10 . . 117(3) no
C9 C10 H10 . . 123(3) no

loop_
_geom_bond_atom_site_label_1
_geom_bond_atom_site_label_2
_geom_bond_site_symmetry_2
_geom_bond_distance
_geom_bond_publ_flag
Mo1 O9 . 1.700(3) yes
Mo1 O5 . 1.705(3) yes
Mo1 O4 3_656 1.898(2) yes
Mo1 O13 . 2.009(2) yes
Mo1 O8 . 2.341(2) yes
Mo1 O10 3_656 2.388(2) yes
Mo2 O11 . 1.707(2) yes
Mo2 O7 . 1.720(3) yes
Mo2 O6 . 1.898(2) yes
Mo2 O10 3_656 1.987(2) yes
Mo2 O13 . 2.297(2) yes
Mo2 O8 3_656 2.338(2) yes
Mo3 O3 . 1.699(3) yes
Mo3 O1 . 1.718(3) yes
Mo3 O4 . 1.912(2) yes
Mo3 O6 . 1.927(2) yes
Mo3 O2 . 2.299(3) yes
Mo3 O8 3_656 2.450(2) yes
Mo4 O12 . 1.696(3) yes
Mo4 O2 . 1.750(2) yes
Mo4 O13 . 1.954(2) yes
Mo4 O10 . 1.957(2) yes
Mo4 O8 . 2.155(2) yes
Mo4 O8 3_656 2.396(2) yes
O4 Mo1 3_656 1.898(2) no
O8 Mo2 3_656 2.338(2) no
O8 Mo4 3_656 2.396(2) no
O8 Mo3 3_656 2.450(2) no
O10 Mo2 3_656 1.987(2) no
O10 Mo1 3_656 2.388(2) no
N1 C4 . 1.324(5) no
N1 C2 . 1.330(6) no
N1 H1A . .93(4) no
N2 C8 . 1.328(6) no
N2 C10 . 1.341(6) no
N2 H2A . .88(5) no
C1 C2 . 1.377(6) no
C1 C6 . 1.387(6) no
C1 H1 . .92(5) no
C2 H2 . .91(5) no
C3 C7 . 1.388(5) no
C3 C9 . 1.396(5) no
C3 C6 . 1.487(5) no
C4 C5 . 1.366(6) no
C4 H4 . .88(4) no
C5 C6 . 1.396(5) no
C5 H5 . .86(4) no
C7 C8 . 1.381(6) no
C7 H7 . .96(4) no
C8 H8 . 1.02(6) no
C9 C10 . 1.365(6) no
C9 H9 . .89(4) no
C10 H10 . .98(5) no

loop_
_geom_hbond_atom_site_label_D
_geom_hbond_atom_site_label_H
_geom_hbond_atom_site_label_A
_geom_hbond_site_symmetry_A
_geom_hbond_distance_DH
_geom_hbond_distance_HA
_geom_hbond_distance_DA
_geom_hbond_angle_DHA
N1 H1A O1 . .93(4) 1.79(5) 2.722(4) 174(4)
N2 H2A O7 2_755 .88(5) 1.91(5) 2.755(4) 161(5)
